data_1557519
loop_
_publ_author_name
'Anzaldo-Olivares, Bertin'
'Arroyo, Maribel'
'Ram\'irez-Monroy, Armando'
'Bern\`es, Sylvain'

_publ_section_title
;
 Tris(1<i>H</i>-benzimidazol-2-ylmethyl)amine methanol trisolvate
;
_journal_coeditor_code GG4004
_journal_issue 3
_journal_name_full IUCrData
_journal_page_first x200281
_journal_paper_doi 10.1107/S2414314620002813
_journal_volume 5
_journal_year 2020
_chemical_absolute_configuration unk
_chemical_formula_iupac 'C24 H21 N7, 3C H4 O'
_chemical_formula_moiety 'C24 H21 N7, 3(C H4 O)'
_chemical_formula_sum 'C27 H33 N7 O3'
_chemical_formula_weight 503.60
_chemical_melting_point 543
_chemical_name_systematic
;
Tris(1<i>H</i>-benzimidazol-2-ylmethyl)amine methanol trisolvate
;
_space_group_crystal_system orthorhombic
_space_group_IT_number 31
_space_group_name_Hall 'P 2ac -2'
_space_group_name_H-M_alt 'P m n 21'
_atom_sites_solution_hydrogens mixed
_atom_sites_solution_primary dual
_atom_sites_solution_secondary difmap
_audit_creation_method SHELXL-2018/3
_cell_angle_alpha 90
_cell_angle_beta 90
_cell_angle_gamma 90
_cell_formula_units_Z 2
_cell_length_a 16.7781(17)
_cell_length_b 16.3902(18)
_cell_length_c 4.7894(5)
_cell_measurement_reflns_used 1461
_cell_measurement_temperature 293.0(10)
_cell_measurement_theta_max 23.1000
_cell_measurement_theta_min 3.8320
_cell_volume 1317.1(2)
_computing_cell_refinement
;
CrysAlis PRO (Agilent, 2012)
;
_computing_data_collection
;
CrysAlis PRO (Agilent, 2012)
;
_computing_data_reduction
;
CrysAlis RED (Agilent, 2012)
;
_computing_molecular_graphics
;
<i>OLEX2</i> (Dolomanov <i>et al.</i>,  2009) and Mercury (Macrae <i>et
al.</i>,  2020)
;
_computing_publication_material
;
publCIF (Westrip, 2010)
;
_computing_structure_refinement
;
<i>SHELXL2018/3</i>  (Sheldrick, 2015b)
;
_computing_structure_solution
;
<i>SHELXT2018/2</i>  (Sheldrick, 2015a)
;
_diffrn_ambient_temperature 293.0(10)
_diffrn_detector 'CCD plate'
_diffrn_detector_area_resol_mean 10.5564
_diffrn_measured_fraction_theta_full 0.996
_diffrn_measured_fraction_theta_max 0.992
_diffrn_measurement_device 'four-circle diffractometer'
_diffrn_measurement_device_type 'Agilent Xcalibur, Atlas, Gemini'
_diffrn_measurement_method '\w scans'
_diffrn_measurement_specimen_support Mitegen
_diffrn_radiation_monochromator graphite
_diffrn_radiation_probe x-ray
_diffrn_radiation_type MoK\a
_diffrn_radiation_wavelength 0.71073
_diffrn_reflns_av_R_equivalents 0.0473
_diffrn_reflns_av_unetI/netI 0.0550
_diffrn_reflns_limit_h_max 21
_diffrn_reflns_limit_h_min -21
_diffrn_reflns_limit_k_max 20
_diffrn_reflns_limit_k_min -20
_diffrn_reflns_limit_l_max 6
_diffrn_reflns_limit_l_min -6
_diffrn_reflns_number 8328
_diffrn_reflns_theta_full 25.242
_diffrn_reflns_theta_max 27.099
_diffrn_reflns_theta_min 3.475
_diffrn_source 'fine-focus sealed X-ray tube'
_diffrn_source_current 30
_diffrn_source_power 0.15
_diffrn_source_voltage 50
_exptl_absorpt_coefficient_mu 0.086
_exptl_absorpt_correction_T_max 0.995
_exptl_absorpt_correction_T_min 0.975
_exptl_absorpt_correction_type analytical
_exptl_absorpt_process_details
;
(CrysAlis PRO; Agilent, 2012)
;
_exptl_crystal_colour Colourless
_exptl_crystal_density_diffrn 1.270
_exptl_crystal_description Needle
_exptl_crystal_F_000 536
_exptl_crystal_size_max 0.772
_exptl_crystal_size_mid 0.169
_exptl_crystal_size_min 0.095
_refine_diff_density_max 0.135
_refine_diff_density_min -0.142
_refine_ls_extinction_coef 0.011(2)
_refine_ls_extinction_expression Fc^*^=kFc[1+0.001xFc^2^\l^3^/sin(2\q)]^-1/4^
_refine_ls_extinction_method
;
SHELXL-2018/3 (Sheldrick 2015b)
;
_refine_ls_goodness_of_fit_ref 1.033
_refine_ls_hydrogen_treatment mixed
_refine_ls_matrix_type full
_refine_ls_number_constraints 0
_refine_ls_number_parameters 196
_refine_ls_number_reflns 2938
_refine_ls_number_restraints 11
_refine_ls_restrained_S_all 1.031
_refine_ls_R_factor_all 0.0928
_refine_ls_R_factor_gt 0.0480
_refine_ls_shift/su_max 0.000
_refine_ls_shift/su_mean 0.000
_refine_ls_structure_factor_coef Fsqd
_refine_ls_weighting_details 'w=1/[\s^2^(Fo^2^)+(0.0376P)^2^] where P=(Fo^2^+2Fc^2^)/3'
_refine_ls_weighting_scheme calc
_refine_ls_wR_factor_gt 0.0843
_refine_ls_wR_factor_ref 0.1007
_reflns_number_gt 1903
_reflns_number_total 2938
_reflns_threshold_expression 'I > 2\s(I)'
_cod_data_source_file gg4004sup1.cif
_cod_data_source_block I
_cod_database_code 1557519
_shelx_estimated_absorpt_t_min 0.937
_shelx_estimated_absorpt_t_max 0.992

loop_
_space_group_symop_operation_xyz
'x, y, z'
'-x+1/2, -y, z+1/2'
'x+1/2, -y, z+1/2'
'-x, y, z'

loop_
_atom_site_type_symbol
_atom_site_label
_atom_site_fract_x
_atom_site_fract_y
_atom_site_fract_z
_atom_site_U_iso_or_equiv
_atom_site_adp_type
_atom_site_calc_flag
_atom_site_occupancy
_atom_site_disorder_assembly
_atom_site_disorder_group
N N1 0.500000 0.7530(2) 0.4852(7) 0.0411(8) Uani d 1 . .
N N2 0.43371(14) 0.56374(16) 0.6509(6) 0.0483(6) Uani d 1 . .
H H2 0.3840(19) 0.578(4) 0.616(15) 0.058 Uiso d 0.5 . .
N N3 0.63616(15) 0.85800(15) 0.2727(6) 0.0481(7) Uani d 1 . .
H H3 0.593(3) 0.886(3) 0.231(13) 0.058 Uiso d 0.5 . .
N N4 0.71198(16) 0.76093(15) 0.4609(6) 0.0517(7) Uani d 1 . .
H H4 0.725(4) 0.7189(17) 0.565(8) 0.062 Uiso d 0.5 . .
C C1 0.500000 0.6713(3) 0.3595(8) 0.0456(11) Uani d 1 . .
H H1A 0.546531 0.667019 0.240219 0.055 Uiso calc 0.5 . .
H H1B 0.453469 0.667019 0.240219 0.055 Uiso calc 0.5 . .
C C2 0.500000 0.5995(3) 0.5526(8) 0.0441(11) Uani d 1 . .
C C3 0.45864(17) 0.5001(2) 0.8202(7) 0.0467(8) Uani d 1 . .
C C4 0.4157(2) 0.4429(2) 0.9728(8) 0.0620(9) Uani d 1 . .
H H4A 0.360238 0.442753 0.973673 0.074 Uiso calc 1 . .
C C5 0.4586(2) 0.3865(2) 1.1222(9) 0.0674(10) Uani d 1 . .
H H5 0.431646 0.347357 1.226065 0.081 Uiso calc 1 . .
C C6 0.57325(16) 0.77133(19) 0.6402(7) 0.0461(7) Uani d 1 . .
H H6A 0.588978 0.723567 0.746291 0.055 Uiso calc 1 . .
H H6B 0.562722 0.815084 0.771494 0.055 Uiso calc 1 . .
C C7 0.64012(19) 0.79584(19) 0.4532(7) 0.0471(8) Uani d 1 . .
C C8 0.75915(19) 0.80341(19) 0.2720(7) 0.0495(8) Uani d 1 . .
C C9 0.8387(2) 0.7945(2) 0.1972(8) 0.0657(10) Uani d 1 . .
H H9 0.870759 0.754618 0.277911 0.079 Uiso calc 1 . .
C C10 0.8681(2) 0.8473(3) -0.0016(9) 0.0733(11) Uani d 1 . .
H H10 0.920992 0.842674 -0.057055 0.088 Uiso calc 1 . .
C C11 0.8205(3) 0.9071(2) -0.1211(9) 0.0712(11) Uani d 1 . .
H H11 0.842493 0.941876 -0.253804 0.085 Uiso calc 1 . .
C C12 0.7416(2) 0.9164(2) -0.0482(8) 0.0590(9) Uani d 1 . .
H H12 0.709832 0.956296 -0.129831 0.071 Uiso calc 1 . .
C C13 0.71147(18) 0.86342(18) 0.1529(7) 0.0470(8) Uani d 1 . .
C C14 0.500000 1.0001(4) -0.0870(13) 0.0875(19) Uani d 1 . .
H H14A 0.477295 1.049629 -0.015783 0.131 Uiso calc 0.5 A -1
H H14B 0.468974 0.981180 -0.242542 0.131 Uiso calc 0.5 A -1
H H14C 0.553731 1.010105 -0.146720 0.131 Uiso calc 0.5 A -1
O O1 0.500000 0.9415(3) 0.1199(10) 0.0815(11) Uani d 1 . .
H H1 0.458(3) 0.923(6) 0.19(2) 0.122 Uiso d 0.5 . .
C C15 0.7479(2) 0.5979(2) 0.9575(8) 0.0747(11) Uani d 1 . .
H H15A 0.768010 0.543691 0.985412 0.112 Uiso calc 1 . .
H H15B 0.702487 0.606585 1.075551 0.112 Uiso calc 1 . .
H H15C 0.788684 0.636824 1.003105 0.112 Uiso calc 1 . .
O O2 0.72533(13) 0.60776(15) 0.6755(6) 0.0605(7) Uani d 1 . .
H H2A 0.676(2) 0.595(5) 0.68(2) 0.091 Uiso d 0.5 B -1
H H2B 0.727(5) 0.657(2) 0.611(17) 0.091 Uiso d 0.5 C -1

loop_
_atom_site_aniso_label
_atom_site_aniso_U_11
_atom_site_aniso_U_22
_atom_site_aniso_U_33
_atom_site_aniso_U_12
_atom_site_aniso_U_13
_atom_site_aniso_U_23
N1 0.043(2) 0.043(2) 0.0379(19) 0.000 0.000 -0.0032(16)
N2 0.0407(14) 0.0496(16) 0.0546(14) -0.0032(13) -0.0037(15) 0.0040(14)
N3 0.0464(16) 0.0483(16) 0.0496(15) -0.0033(12) -0.0017(14) 0.0020(15)
N4 0.0483(16) 0.0488(16) 0.0580(16) -0.0015(14) -0.0008(15) 0.0056(14)
C1 0.046(2) 0.050(3) 0.041(2) 0.000 0.000 -0.004(2)
C2 0.047(3) 0.044(3) 0.041(3) 0.000 0.000 -0.0046(19)
C3 0.0454(17) 0.0455(18) 0.0492(16) -0.0028(14) -0.0037(15) -0.0035(15)
C4 0.052(2) 0.062(2) 0.072(2) -0.0085(18) 0.001(2) 0.006(2)
C5 0.078(2) 0.053(2) 0.072(2) -0.0092(17) 0.004(2) 0.013(2)
C6 0.0480(18) 0.0465(18) 0.0436(16) -0.0053(14) -0.0038(17) -0.0014(16)
C7 0.050(2) 0.0470(19) 0.0445(17) -0.0089(16) -0.0031(16) -0.0069(17)
C8 0.052(2) 0.0430(18) 0.0535(19) -0.0070(16) -0.0004(17) -0.0004(17)
C9 0.048(2) 0.067(2) 0.082(3) -0.0003(18) 0.006(2) 0.001(2)
C10 0.056(2) 0.079(3) 0.085(3) -0.013(2) 0.017(2) -0.003(2)
C11 0.076(3) 0.065(3) 0.073(3) -0.016(2) 0.013(2) 0.002(2)
C12 0.065(2) 0.051(2) 0.061(2) -0.0083(17) 0.003(2) 0.0023(19)
C13 0.0523(19) 0.0416(18) 0.0472(17) -0.0087(15) -0.0005(18) -0.0047(16)
C14 0.088(4) 0.076(4) 0.099(5) 0.000 0.000 0.030(4)
O1 0.061(2) 0.085(3) 0.099(3) 0.000 0.000 0.039(2)
C15 0.084(3) 0.072(3) 0.068(3) -0.006(2) -0.009(2) 0.004(2)
O2 0.0478(13) 0.0639(16) 0.0698(17) 0.0046(13) 0.0019(15) 0.0169(14)

loop_
_atom_type_symbol
_atom_type_description
_atom_type_scat_dispersion_real
_atom_type_scat_dispersion_imag
_atom_type_scat_source
C C 0.0033 0.0016 'International Tables Vol C Tables 4.2.6.8 and 6.1.1.4'
H H 0.0000 0.0000 'International Tables Vol C Tables 4.2.6.8 and 6.1.1.4'
N N 0.0061 0.0033 'International Tables Vol C Tables 4.2.6.8 and 6.1.1.4'
O O 0.0106 0.0060 'International Tables Vol C Tables 4.2.6.8 and 6.1.1.4'

loop_
_exptl_crystal_face_index_h
_exptl_crystal_face_index_k
_exptl_crystal_face_index_l
_exptl_crystal_face_perp_dist
0 -6 -23 0.0639
7 1 -2 0.4290
0 -2 24 0.0773
0 -21 -9 0.0592
0 21 9 0.0362
0 22 -6 0.0297
-5 -6 -14 0.2551
-7 -3 3 0.3263
1 -22 6 0.0837
1 -16 16 0.1003

loop_
_geom_angle_atom_site_label_1
_geom_angle_atom_site_label_2
_geom_angle_atom_site_label_3
_geom_angle_site_symmetry_1
_geom_angle_site_symmetry_3
_geom_angle
_geom_angle_publ_flag
C6 N1 C6 4_655 . 113.8(3) ?
C6 N1 C1 4_655 . 113.3(2) ?
C6 N1 C1 . . 113.3(2) ?
C2 N2 C3 . . 106.5(3) ?
C2 N2 H2 . . 127(4) ?
C3 N2 H2 . . 127(4) ?
C7 N3 C13 . . 105.7(3) ?
C7 N3 H3 . . 126(4) ?
C13 N3 H3 . . 129(4) ?
C7 N4 C8 . . 106.4(3) ?
C7 N4 H4 . . 125(4) ?
C8 N4 H4 . . 128(4) ?
N1 C1 C2 . . 117.6(3) ?
N1 C1 H1A . . 107.9 ?
C2 C1 H1A . . 107.9 ?
N1 C1 H1B . . 107.9 ?
C2 C1 H1B . . 107.9 ?
H1A C1 H1B . . 107.2 ?
N2 C2 N2 . 4_655 111.9(4) ?
N2 C2 C1 . . 124.06(19) ?
N2 C2 C1 4_655 . 124.06(19) ?
N2 C3 C3 . 4_655 107.56(15) ?
N2 C3 C4 . . 131.2(3) ?
C3 C3 C4 4_655 . 121.2(2) ?
C5 C4 C3 . . 117.1(3) ?
C5 C4 H4A . . 121.5 ?
C3 C4 H4A . . 121.5 ?
C4 C5 C5 . 4_655 121.7(2) ?
C4 C5 H5 . . 119.2 ?
C5 C5 H5 4_655 . 119.2 ?
N1 C6 C7 . . 112.4(3) ?
N1 C6 H6A . . 109.1 ?
C7 C6 H6A . . 109.1 ?
N1 C6 H6B . . 109.1 ?
C7 C6 H6B . . 109.1 ?
H6A C6 H6B . . 107.8 ?
N4 C7 N3 . . 112.9(3) ?
N4 C7 C6 . . 123.2(3) ?
N3 C7 C6 . . 123.8(3) ?
N4 C8 C9 . . 131.5(3) ?
N4 C8 C13 . . 107.1(3) ?
C9 C8 C13 . . 121.4(3) ?
C10 C9 C8 . . 117.1(4) ?
C10 C9 H9 . . 121.5 ?
C8 C9 H9 . . 121.5 ?
C9 C10 C11 . . 121.6(4) ?
C9 C10 H10 . . 119.2 ?
C11 C10 H10 . . 119.2 ?
C12 C11 C10 . . 121.7(4) ?
C12 C11 H11 . . 119.1 ?
C10 C11 H11 . . 119.1 ?
C11 C12 C13 . . 117.1(3) ?
C11 C12 H12 . . 121.4 ?
C13 C12 H12 . . 121.4 ?
C8 C13 N3 . . 108.0(3) ?
C8 C13 C12 . . 121.1(3) ?
N3 C13 C12 . . 130.9(3) ?
O1 C14 H14A . . 109.5 ?
O1 C14 H14B . . 109.5 ?
H14A C14 H14B . . 109.5 ?
O1 C14 H14C . . 109.5 ?
H14A C14 H14C . . 109.5 ?
H14B C14 H14C . . 109.5 ?
C14 O1 H1 . . 122(7) ?
C14 O1 H1 . 4_655 122(7) ?
H1 O1 H1 . 4_655 116(10) ?
O2 C15 H15A . . 109.5 ?
O2 C15 H15B . . 109.5 ?
H15A C15 H15B . . 109.5 ?
O2 C15 H15C . . 109.5 ?
H15A C15 H15C . . 109.5 ?
H15B C15 H15C . . 109.5 ?
C15 O2 H2A . . 102(7) ?
C15 O2 H2B . . 116(6) ?
H2A O2 H2B . . 106(7) ?

loop_
_geom_bond_atom_site_label_1
_geom_bond_atom_site_label_2
_geom_bond_site_symmetry_2
_geom_bond_distance
_geom_bond_publ_flag
N1 C6 4_655 1.467(3) ?
N1 C6 . 1.467(3) ?
N1 C1 . 1.468(5) ?
N2 C2 . 1.342(3) ?
N2 C3 . 1.386(4) ?
N2 H2 . 0.88(3) ?
N3 C7 . 1.338(4) ?
N3 C13 . 1.391(4) ?
N3 H3 . 0.88(3) ?
N4 C7 . 1.335(4) ?
N4 C8 . 1.389(4) ?
N4 H4 . 0.88(3) ?
C1 C2 . 1.496(6) ?
C1 H1A . 0.9700 ?
C1 H1B . 0.9700 ?
C3 C3 4_655 1.388(6) ?
C3 C4 . 1.391(4) ?
C4 C5 . 1.373(5) ?
C4 H4A . 0.9300 ?
C5 C5 4_655 1.388(7) ?
C5 H5 . 0.9300 ?
C6 C7 . 1.491(4) ?
C6 H6A . 0.9700 ?
C6 H6B . 0.9700 ?
C8 C9 . 1.390(4) ?
C8 C13 . 1.390(4) ?
C9 C10 . 1.377(5) ?
C9 H9 . 0.9300 ?
C10 C11 . 1.388(5) ?
C10 H10 . 0.9300 ?
C11 C12 . 1.378(5) ?
C11 H11 . 0.9300 ?
C12 C13 . 1.391(4) ?
C12 H12 . 0.9300 ?
C14 O1 . 1.379(6) ?
C14 H14A . 0.9600 ?
C14 H14B . 0.9600 ?
C14 H14C . 0.9600 ?
O1 H1 . 0.84(3) ?
O1 H1 4_655 0.84(3) ?
C15 O2 . 1.412(4) ?
C15 H15A . 0.9600 ?
C15 H15B . 0.9600 ?
C15 H15C . 0.9600 ?
O2 H2A . 0.86(3) ?
O2 H2B . 0.86(3) ?

loop_
_geom_hbond_atom_site_label_D
_geom_hbond_atom_site_label_H
_geom_hbond_atom_site_label_A
_geom_hbond_site_symmetry_A
_geom_hbond_distance_DH
_geom_hbond_distance_HA
_geom_hbond_distance_DA
_geom_hbond_angle_DHA
_geom_hbond_publ_flag
O1 H1 N3 4_655 0.84(3) 1.95(4) 2.762(3) 164(10) yes
O2 H2A N2 4_655 0.86(3) 1.91(3) 2.767(3) 174(9) yes
O2 H2B N4 . 0.86(3) 1.87(3) 2.722(4) 171(8) yes
N2 H2 O2 4_655 0.88(3) 1.92(3) 2.767(3) 161(7) yes
N3 H3 O1 . 0.88(3) 1.88(3) 2.762(3) 176(6) yes
N4 H4 O2 . 0.88(3) 1.90(3) 2.722(4) 156(3) yes

loop_
_geom_torsion_atom_site_label_1
_geom_torsion_atom_site_label_2
_geom_torsion_atom_site_label_3
_geom_torsion_atom_site_label_4
_geom_torsion_site_symmetry_1
_geom_torsion_site_symmetry_2
_geom_torsion_site_symmetry_3
_geom_torsion_site_symmetry_4
_geom_torsion
_geom_torsion_publ_flag
C6 N1 C1 C2 4_655 . . . -65.7(2) ?
C6 N1 C1 C2 . . . . 65.8(2) ?
C3 N2 C2 N2 . . . 4_655 -0.9(5) ?
C3 N2 C2 C1 . . . . 179.8(3) ?
N1 C1 C2 N2 . . . . 89.6(4) ?
N1 C1 C2 N2 . . . 4_655 -89.6(4) ?
C2 N2 C3 C3 . . . 4_655 0.5(3) ?
C2 N2 C3 C4 . . . . -179.5(3) ?
N2 C3 C4 C5 . . . . 179.9(4) ?
C3 C3 C4 C5 4_655 . . . -0.2(4) ?
C3 C4 C5 C5 . . . 4_655 0.2(4) ?
C6 N1 C6 C7 4_655 . . . -149.0(2) ?
C1 N1 C6 C7 . . . . 79.7(4) ?
C8 N4 C7 N3 . . . . 0.2(4) ?
C8 N4 C7 C6 . . . . -176.0(3) ?
C13 N3 C7 N4 . . . . 0.4(3) ?
C13 N3 C7 C6 . . . . 176.5(3) ?
N1 C6 C7 N4 . . . . -127.8(3) ?
N1 C6 C7 N3 . . . . 56.5(4) ?
C7 N4 C8 C9 . . . . 179.1(4) ?
C7 N4 C8 C13 . . . . -0.7(3) ?
N4 C8 C9 C10 . . . . 179.8(3) ?
C13 C8 C9 C10 . . . . -0.5(5) ?
C8 C9 C10 C11 . . . . 0.4(6) ?
C9 C10 C11 C12 . . . . -0.4(6) ?
C10 C11 C12 C13 . . . . 0.5(6) ?
N4 C8 C13 N3 . . . . 0.9(3) ?
C9 C8 C13 N3 . . . . -178.9(3) ?
N4 C8 C13 C12 . . . . -179.6(3) ?
C9 C8 C13 C12 . . . . 0.6(5) ?
C7 N3 C13 C8 . . . . -0.8(3) ?
C7 N3 C13 C12 . . . . 179.8(3) ?
C11 C12 C13 C8 . . . . -0.6(5) ?
C11 C12 C13 N3 . . . . 178.8(3) ?

_cod_database_fobs_code 1557519
